data_2213005
loop_
_publ_author_name
'Chun-Lin Ni'
'Jia-Rong  Zhou'

_publ_section_title
;
 2-Amino-1-(4-fluorobenzyl)pyridinium
 bis(1,2-dicyanoethane-1,2-dithiolato-\k^2^<i>S</i>,<i>S</i>')nickelate(III)
;
_journal_coeditor_code SJ2230
_journal_issue 4
_journal_name_full 'Acta Crystallographica Section E'
_journal_page_first m959
_journal_page_last m961
_journal_paper_doi 10.1107/S1600536807009221
_journal_volume 63
_journal_year 2007
_chemical_formula_iupac '(C12 H12 F N2) [Ni (C4 N2 S2)2]'
_chemical_formula_moiety 'C12 H12 F N2 +, C8 N4 Ni S4 -'
_chemical_formula_sum 'C20 H12 F N6 Ni S4'
_chemical_formula_weight 542.31
_chemical_name_systematic
;
2-amino-1-(4-fluorobenzyl)pyridinium
bis(1,2-dicyanoethane-1,2-dithiolato-\k^2^S,S')nickelate(III)
;
_space_group_IT_number 14
_symmetry_cell_setting monoclinic
_symmetry_space_group_name_Hall '-P 2yn'
_symmetry_space_group_name_H-M 'P 1 21/n 1'
_atom_sites_solution_hydrogens geom
_atom_sites_solution_primary direct
_atom_sites_solution_secondary difmap
_audit_creation_method SHELXL-2000
_cell_angle_alpha 90.00
_cell_angle_beta 99.260(10)
_cell_angle_gamma 90.00
_cell_formula_units_Z 4
_cell_length_a 7.5770(10)
_cell_length_b 12.788(2)
_cell_length_c 23.542(3)
_cell_measurement_reflns_used 4480
_cell_measurement_temperature 291(2)
_cell_measurement_theta_max 26.33
_cell_measurement_theta_min 2.37
_cell_volume 2251.4(5)
_computing_cell_refinement 'SAINT (Bruker, 2000)'
_computing_data_collection 'SMART (Bruker, 2000)'
_computing_data_reduction SAINT
_computing_molecular_graphics SHELXTL
_computing_publication_material SHELXTL
_computing_structure_refinement SHELXTL
_computing_structure_solution 'SHELXTL (Bruker, 2000)'
_diffrn_ambient_temperature 291(2)
_diffrn_measured_fraction_theta_full 0.999
_diffrn_measured_fraction_theta_max 0.999
_diffrn_measurement_device_type 'Bruker SMART APEX CCD'
_diffrn_measurement_method '\f and \w'
_diffrn_radiation_monochromator graphite
_diffrn_radiation_source 'fine-focus sealed tube'
_diffrn_radiation_type MoK\a
_diffrn_radiation_wavelength 0.71073
_diffrn_reflns_av_R_equivalents 0.0435
_diffrn_reflns_av_sigmaI/netI 0.0376
_diffrn_reflns_limit_h_max 8
_diffrn_reflns_limit_h_min -8
_diffrn_reflns_limit_k_max 15
_diffrn_reflns_limit_k_min -11
_diffrn_reflns_limit_l_max 27
_diffrn_reflns_limit_l_min -27
_diffrn_reflns_number 10979
_diffrn_reflns_theta_full 25.00
_diffrn_reflns_theta_max 25.00
_diffrn_reflns_theta_min 1.75
_diffrn_standards_number 0
_exptl_absorpt_coefficient_mu 1.262
_exptl_absorpt_correction_T_max 0.727
_exptl_absorpt_correction_T_min 0.665
_exptl_absorpt_correction_type multi-scan
_exptl_absorpt_process_details '(SADABS; Bruker, 2000)'
_exptl_crystal_colour black
_exptl_crystal_density_diffrn 1.600
_exptl_crystal_density_method 'not measured'
_exptl_crystal_description block
_exptl_crystal_F_000 1100
_exptl_crystal_size_max 0.43
_exptl_crystal_size_mid 0.28
_exptl_crystal_size_min 0.25
_refine_diff_density_max 0.450
_refine_diff_density_min -0.300
_refine_ls_extinction_method none
_refine_ls_goodness_of_fit_ref 1.007
_refine_ls_hydrogen_treatment constr
_refine_ls_matrix_type full
_refine_ls_number_parameters 289
_refine_ls_number_reflns 3944
_refine_ls_number_restraints 156
_refine_ls_restrained_S_all 1.172
_refine_ls_R_factor_all 0.0480
_refine_ls_R_factor_gt 0.0377
_refine_ls_shift/su_max 0.000
_refine_ls_shift/su_mean 0.000
_refine_ls_structure_factor_coef Fsqd
_refine_ls_weighting_details 'calc w=1/[\s^2^(Fo^2^)+(0.0578P)^2^] where P=(Fo^2^+2Fc^2^)/3'
_refine_ls_weighting_scheme calc
_refine_ls_wR_factor_gt 0.0951
_refine_ls_wR_factor_ref 0.0990
_reflns_number_gt 3160
_reflns_number_total 3944
_reflns_threshold_expression I>2\s(I)
_cod_data_source_file sj2230.cif
_cod_data_source_block I
_cod_original_sg_symbol_H-M 'P 21/n'
_cod_database_code 2213005
_cod_database_fobs_code 2213005

loop_
_symmetry_equiv_pos_as_xyz
'x, y, z'
'-x+1/2, y+1/2, -z+1/2'
'-x, -y, -z'
'x-1/2, -y-1/2, z-1/2'

loop_
_atom_site_type_symbol
_atom_site_label
_atom_site_fract_x
_atom_site_fract_y
_atom_site_fract_z
_atom_site_U_iso_or_equiv
_atom_site_adp_type
_atom_site_calc_flag
_atom_site_refinement_flags
_atom_site_occupancy
Ni Ni1 0.77599(5) 0.02959(3) 0.017572(16) 0.04447(16) Uani d . 1
S S1 0.89945(12) 0.10743(6) 0.09433(4) 0.0535(2) Uani d . 1
S S2 0.85564(12) -0.12105(6) 0.05202(4) 0.0506(2) Uani d . 1
S S3 0.65475(12) -0.04847(6) -0.05925(3) 0.0497(2) Uani d . 1
S S4 0.68807(13) 0.17986(6) -0.01566(4) 0.0555(2) Uani d . 1
N N1 1.1574(5) 0.0472(3) 0.23804(15) 0.0862(10) Uani d U 1
N N2 1.1062(4) -0.2425(3) 0.18385(14) 0.0716(8) Uani d U 1
N N3 0.3844(5) 0.0037(2) -0.20060(13) 0.0687(8) Uani d U 1
N N4 0.4241(5) 0.3039(2) -0.14275(14) 0.0717(8) Uani d U 1
N N5 0.8325(4) 0.4139(2) 0.17471(11) 0.0481(5) Uani d U 1
N N6 1.0776(4) 0.3265(2) 0.22315(12) 0.0681(8) Uani d U 1
H H6A 1.1455 0.3762 0.2148 0.082 Uiso calc R 1
H H6B 1.1232 0.2737 0.2429 0.082 Uiso calc R 1
F F1 1.3162(3) 0.4174(2) -0.02161(9) 0.0845(7) Uani d U 1
C C1 1.0818(5) 0.0306(3) 0.19353(17) 0.0588(8) Uani d U 1
C C2 0.9874(4) 0.0064(3) 0.13795(14) 0.0499(7) Uani d U 1
C C3 0.9689(4) -0.0931(2) 0.11912(14) 0.0483(6) Uani d U 1
C C4 1.0428(5) -0.1770(3) 0.15467(15) 0.0534(7) Uani d U 1
C C5 0.4616(5) 0.0255(2) -0.15659(15) 0.0527(7) Uani d U 1
C C6 0.5593(4) 0.0519(2) -0.10195(13) 0.0482(6) Uani d U 1
C C7 0.5735(4) 0.1518(3) -0.08237(14) 0.0494(6) Uani d U 1
C C8 0.4898(5) 0.2363(3) -0.11621(15) 0.0551(7) Uani d U 1
C C9 0.9019(5) 0.3313(3) 0.20548(13) 0.0520(6) Uani d U 1
C C10 0.7851(5) 0.2519(3) 0.21681(15) 0.0605(7) Uani d U 1
H H10 0.8300 0.1937 0.2381 0.073 Uiso calc R 1
C C11 0.6097(5) 0.2589(3) 0.19727(16) 0.0677(8) Uani d U 1
H H11 0.5335 0.2057 0.2051 0.081 Uiso calc R 1
C C12 0.5413(5) 0.3449(3) 0.16552(17) 0.0694(8) Uani d U 1
H H12 0.4196 0.3501 0.1517 0.083 Uiso calc R 1
C C13 0.6541(5) 0.4202(3) 0.15522(15) 0.0592(7) Uani d U 1
H H13 0.6092 0.4786 0.1341 0.071 Uiso calc R 1
C C14 0.9461(4) 0.5005(2) 0.16032(13) 0.0487(6) Uani d U 1
H H14A 1.0300 0.5195 0.1943 0.058 Uiso calc R 1
H H14B 0.8715 0.5610 0.1488 0.058 Uiso calc R 1
C C15 1.0484(4) 0.4727(2) 0.11255(13) 0.0467(6) Uani d U 1
C C16 1.1884(5) 0.5358(2) 0.10366(14) 0.0519(7) Uani d U 1
H H16 1.2222 0.5913 0.1286 0.062 Uiso calc R 1
C C17 1.2789(5) 0.5180(3) 0.05844(14) 0.0569(7) Uani d U 1
H H17 1.3717 0.5617 0.0519 0.068 Uiso calc R 1
C C18 1.2290(5) 0.4346(3) 0.02346(14) 0.0583(7) Uani d U 1
C C19 1.0941(5) 0.3697(3) 0.03118(15) 0.0588(7) Uani d U 1
H H19 1.0639 0.3128 0.0069 0.071 Uiso calc R 1
C C20 1.0028(5) 0.3901(2) 0.07602(14) 0.0539(7) Uani d U 1
H H20 0.9082 0.3470 0.0816 0.065 Uiso calc R 1

loop_
_atom_site_aniso_label
_atom_site_aniso_U_11
_atom_site_aniso_U_22
_atom_site_aniso_U_33
_atom_site_aniso_U_12
_atom_site_aniso_U_13
_atom_site_aniso_U_23
Ni1 0.0521(3) 0.0389(3) 0.0445(3) -0.00459(18) 0.0142(2) -0.00217(17)
S1 0.0721(6) 0.0368(5) 0.0516(5) -0.0019(4) 0.0095(4) -0.0044(4)
S2 0.0617(6) 0.0385(5) 0.0524(5) -0.0009(4) 0.0112(4) -0.0071(4)
S3 0.0630(6) 0.0406(5) 0.0473(5) -0.0046(4) 0.0149(4) -0.0034(4)
S4 0.0718(6) 0.0393(5) 0.0533(5) -0.0083(4) 0.0038(4) -0.0021(4)
N1 0.097(2) 0.078(2) 0.074(2) 0.0110(18) -0.0172(19) -0.0153(18)
N2 0.082(2) 0.0537(18) 0.074(2) 0.0103(16) -0.0017(17) -0.0026(15)
N3 0.098(2) 0.0574(17) 0.0506(17) -0.0135(17) 0.0108(16) 0.0037(15)
N4 0.093(2) 0.0521(18) 0.0648(19) -0.0038(16) -0.0020(17) 0.0045(15)
N5 0.0582(12) 0.0412(11) 0.0472(11) 0.0038(10) 0.0151(10) -0.0010(9)
N6 0.076(2) 0.0649(18) 0.0605(18) 0.0172(16) 0.0013(15) 0.0007(14)
F1 0.0891(16) 0.0980(16) 0.0764(14) -0.0080(13) 0.0438(12) -0.0198(12)
C1 0.0639(18) 0.0500(16) 0.0603(17) 0.0070(14) 0.0035(15) -0.0061(14)
C2 0.0519(15) 0.0458(13) 0.0530(14) 0.0030(12) 0.0119(12) -0.0039(12)
C3 0.0494(14) 0.0445(14) 0.0525(14) 0.0025(12) 0.0130(12) -0.0048(12)
C4 0.0566(16) 0.0445(16) 0.0584(17) 0.0036(13) 0.0076(14) -0.0083(13)
C5 0.0689(18) 0.0446(15) 0.0479(15) -0.0104(13) 0.0190(14) 0.0028(13)
C6 0.0583(15) 0.0447(13) 0.0454(13) -0.0101(12) 0.0200(12) 0.0019(12)
C7 0.0589(15) 0.0427(13) 0.0490(14) -0.0097(12) 0.0157(12) 0.0011(11)
C8 0.0685(17) 0.0429(15) 0.0537(16) -0.0099(14) 0.0096(14) -0.0012(13)
C9 0.0679(15) 0.0453(13) 0.0451(13) 0.0103(12) 0.0154(12) -0.0035(11)
C10 0.0821(16) 0.0467(14) 0.0556(15) 0.0070(14) 0.0199(14) 0.0021(13)
C11 0.0795(16) 0.0563(15) 0.0723(16) -0.0031(15) 0.0275(14) 0.0014(14)
C12 0.0701(16) 0.0616(15) 0.0791(17) 0.0002(14) 0.0199(14) 0.0024(14)
C13 0.0630(15) 0.0509(14) 0.0654(15) 0.0048(13) 0.0157(13) 0.0043(13)
C14 0.0576(14) 0.0401(13) 0.0494(13) -0.0018(12) 0.0120(12) -0.0057(11)
C15 0.0553(13) 0.0391(12) 0.0467(12) -0.0043(10) 0.0111(11) -0.0043(10)
C16 0.0577(15) 0.0457(14) 0.0526(14) -0.0073(12) 0.0098(12) -0.0090(12)
C17 0.0598(15) 0.0544(15) 0.0586(15) -0.0098(13) 0.0159(13) -0.0046(12)
C18 0.0646(15) 0.0580(15) 0.0564(14) -0.0039(13) 0.0223(12) -0.0091(12)
C19 0.0704(16) 0.0508(15) 0.0577(15) -0.0074(13) 0.0177(13) -0.0142(13)
C20 0.0632(15) 0.0449(14) 0.0558(14) -0.0113(12) 0.0165(12) -0.0087(12)

loop_
_atom_type_symbol
_atom_type_description
_atom_type_scat_dispersion_real
_atom_type_scat_dispersion_imag
_atom_type_scat_source
C C 0.0033 0.0016 'International Tables Vol C Tables 4.2.6.8 and 6.1.1.4'
H H 0.0000 0.0000 'International Tables Vol C Tables 4.2.6.8 and 6.1.1.4'
N N 0.0061 0.0033 'International Tables Vol C Tables 4.2.6.8 and 6.1.1.4'
F F 0.0171 0.0103 'International Tables Vol C Tables 4.2.6.8 and 6.1.1.4'
S S 0.1246 0.1234 'International Tables Vol C Tables 4.2.6.8 and 6.1.1.4'
Ni Ni 0.3393 1.1124 'International Tables Vol C Tables 4.2.6.8 and 6.1.1.4'

loop_
_geom_angle_atom_site_label_1
_geom_angle_atom_site_label_2
_geom_angle_atom_site_label_3
_geom_angle
S2 Ni1 S3 87.53(4)
S2 Ni1 S4 178.04(4)
S3 Ni1 S4 92.52(4)
S2 Ni1 S1 92.31(4)
S3 Ni1 S1 179.54(4)
S4 Ni1 S1 87.66(4)
C2 S1 Ni1 103.27(12)
C3 S2 Ni1 103.35(12)
C6 S3 Ni1 103.26(12)
C7 S4 Ni1 103.31(12)
C9 N5 C13 120.8(3)
C9 N5 C14 121.6(3)
C13 N5 C14 117.6(3)
C9 N6 H6A 120.0
C9 N6 H6B 120.0
H6A N6 H6B 120.0
N1 C1 C2 178.2(4)
C3 C2 C1 121.3(3)
C3 C2 S1 120.3(3)
C1 C2 S1 118.4(3)
C2 C3 C4 120.6(3)
C2 C3 S2 120.8(3)
C4 C3 S2 118.6(2)
N2 C4 C3 178.0(4)
N3 C5 C6 179.3(4)
C7 C6 C5 122.2(3)
C7 C6 S3 120.1(3)
C5 C6 S3 117.6(2)
C6 C7 C8 121.3(3)
C6 C7 S4 120.8(3)
C8 C7 S4 118.0(3)
N4 C8 C7 179.5(4)
N6 C9 N5 119.4(3)
N6 C9 C10 122.6(3)
N5 C9 C10 118.1(3)
C11 C10 C9 120.6(3)
C11 C10 H10 119.7
C9 C10 H10 119.7
C10 C11 C12 120.3(4)
C10 C11 H11 119.8
C12 C11 H11 119.8
C13 C12 C11 118.5(4)
C13 C12 H12 120.8
C11 C12 H12 120.8
C12 C13 N5 121.8(3)
C12 C13 H13 119.1
N5 C13 H13 119.1
N5 C14 C15 112.5(2)
N5 C14 H14A 109.1
C15 C14 H14A 109.1
N5 C14 H14B 109.1
C15 C14 H14B 109.1
H14A C14 H14B 107.8
C20 C15 C16 118.7(3)
C20 C15 C14 122.8(3)
C16 C15 C14 118.5(3)
C17 C16 C15 120.9(3)
C17 C16 H16 119.5
C15 C16 H16 119.5
C18 C17 C16 118.2(3)
C18 C17 H17 120.9
C16 C17 H17 120.9
C19 C18 F1 118.7(3)
C19 C18 C17 122.8(3)
F1 C18 C17 118.5(3)
C18 C19 C20 118.1(3)
C18 C19 H19 121.0
C20 C19 H19 121.0
C15 C20 C19 121.3(3)
C15 C20 H20 119.3
C19 C20 H20 119.3

loop_
_geom_bond_atom_site_label_1
_geom_bond_atom_site_label_2
_geom_bond_distance
Ni1 S2 2.1390(9)
Ni1 S3 2.1393(9)
Ni1 S4 2.1402(10)
Ni1 S1 2.1418(9)
S1 C2 1.717(3)
S2 C3 1.710(3)
S3 C6 1.717(3)
S4 C7 1.706(3)
N1 C1 1.131(5)
N2 C4 1.139(4)
N3 C5 1.139(4)
N4 C8 1.133(4)
N5 C9 1.340(4)
N5 C13 1.359(4)
N5 C14 1.475(4)
N6 C9 1.331(4)
N6 H6A 0.8600
N6 H6B 0.8600
F1 C18 1.355(4)
C1 C2 1.421(5)
C2 C3 1.346(5)
C3 C4 1.420(5)
C5 C6 1.418(5)
C6 C7 1.357(5)
C7 C8 1.429(5)
C9 C10 1.400(5)
C10 C11 1.338(5)
C10 H10 0.9300
C11 C12 1.383(5)
C11 H11 0.9300
C12 C13 1.336(5)
C12 H12 0.9300
C13 H13 0.9300
C14 C15 1.508(4)
C14 H14A 0.9700
C14 H14B 0.9700
C15 C20 1.371(4)
C15 C16 1.375(4)
C16 C17 1.375(4)
C16 H16 0.9300
C17 C18 1.363(5)
C17 H17 0.9300
C18 C19 1.351(5)
C19 C20 1.377(4)
C19 H19 0.9300
C20 H20 0.9300
